data_2238257
loop_
_publ_author_name
'Kannan, Piskala Subburaman'
'Lanka, Srinu'
'Thennarasu, Sathiah'
'Govindan, E.'
'SubbiahPandi, Arunachalathevar'

_publ_section_title
;
 Ethyl
 8''-chloro-1'-methyl-2,12''-dioxo-12''<i>H</i>-dispiro[indoline-3,2'-pyrrolidine-
 3',6''-indolo[2,1-<i>b</i>]quinazoline]-4'-carboxylate
;
_journal_coeditor_code SU2600
_journal_issue 7
_journal_name_full 'Acta Crystallographica Section E'
_journal_page_first o1062
_journal_page_last o1063
_journal_paper_doi 10.1107/S1600536813015146
_journal_volume 69
_journal_year 2013
_chemical_formula_iupac 'C29 H23 Cl N4 O4'
_chemical_formula_moiety 'C29 H23 Cl N4 O4'
_chemical_formula_sum 'C29 H23 Cl N4 O4'
_chemical_formula_weight 526.96
_chemical_name_systematic
'Ethyl 8''-chloro-1'-methyl-2,12''-dioxo-12''<i>H</i>-dispiro[indoline-3,2'-pyrrolidine-3',6''-indolo[2,1-<i>b</i>]quinazoline]-4'-carboxylate'
_space_group_IT_number 2
_symmetry_cell_setting triclinic
_symmetry_space_group_name_Hall '-P 1'
_symmetry_space_group_name_H-M 'P -1'
_atom_sites_solution_hydrogens geom
_atom_sites_solution_primary direct
_atom_sites_solution_secondary difmap
_audit_creation_method SHELXL-97
_cell_angle_alpha 72.776(5)
_cell_angle_beta 89.574(5)
_cell_angle_gamma 74.995(5)
_cell_formula_units_Z 2
_cell_length_a 8.9341(9)
_cell_length_b 11.7697(12)
_cell_length_c 13.3828(14)
_cell_measurement_reflns_used 6722
_cell_measurement_temperature 293(2)
_cell_measurement_theta_max 29.68
_cell_measurement_theta_min 1.60
_cell_volume 1294.6(2)
_computing_cell_refinement 'SAINT (Bruker, 2008)'
_computing_data_collection 'APEX2 (Bruker, 2008)'
_computing_data_reduction 'SAINT (Bruker, 2008)'
_computing_molecular_graphics 'ORTEP-3 for Windows (Farrugia, 2012) and PLATON (Spek, 2009)'
_computing_publication_material 'SHELXL97  (Sheldrick, 2008) and PLATON (Spek, 2009)'
_computing_structure_refinement 'SHELXL97 (Sheldrick, 2008)'
_computing_structure_solution 'SHELXS97 (Sheldrick, 2008)'
_diffrn_ambient_temperature 293(2)
_diffrn_measured_fraction_theta_full 0.997
_diffrn_measured_fraction_theta_max 0.915
_diffrn_measurement_device_type 'Bruker SMART APEXII area-detector diffractometer'
_diffrn_measurement_method '\w and \f scans'
_diffrn_radiation_monochromator graphite
_diffrn_radiation_source 'fine-focus sealed tube'
_diffrn_radiation_type MoK\a
_diffrn_radiation_wavelength 0.71073
_diffrn_reflns_av_R_equivalents 0.0278
_diffrn_reflns_av_sigmaI/netI 0.0268
_diffrn_reflns_limit_h_max 12
_diffrn_reflns_limit_h_min -12
_diffrn_reflns_limit_k_max 16
_diffrn_reflns_limit_k_min -16
_diffrn_reflns_limit_l_max 18
_diffrn_reflns_limit_l_min -18
_diffrn_reflns_number 16756
_diffrn_reflns_theta_full 25.00
_diffrn_reflns_theta_max 29.68
_diffrn_reflns_theta_min 1.60
_exptl_absorpt_coefficient_mu 0.191
_exptl_absorpt_correction_T_max 0.9629
_exptl_absorpt_correction_T_min 0.9450
_exptl_absorpt_correction_type multi-scan
_exptl_absorpt_process_details '(<i>SADABS</i>; Bruker, 2008)'
_exptl_crystal_colour Colourless
_exptl_crystal_density_diffrn 1.352
_exptl_crystal_density_method 'not measured'
_exptl_crystal_description Block
_exptl_crystal_F_000 548
_exptl_crystal_size_max 0.30
_exptl_crystal_size_mid 0.25
_exptl_crystal_size_min 0.20
_refine_diff_density_max 0.590
_refine_diff_density_min -0.502
_refine_ls_extinction_coef 0.022(3)
_refine_ls_extinction_expression Fc^*^=kFc[1+0.001xFc^2^\l^3^/sin(2\q)]^-1/4^
_refine_ls_extinction_method SHELXL
_refine_ls_goodness_of_fit_ref 1.038
_refine_ls_hydrogen_treatment constr
_refine_ls_matrix_type full
_refine_ls_number_parameters 346
_refine_ls_number_reflns 6722
_refine_ls_number_restraints 0
_refine_ls_restrained_S_all 1.038
_refine_ls_R_factor_all 0.0673
_refine_ls_R_factor_gt 0.0529
_refine_ls_shift/su_max 0.000
_refine_ls_shift/su_mean 0.000
_refine_ls_structure_factor_coef Fsqd
_refine_ls_weighting_details 'calc w=1/[\s^2^(Fo^2^)+(0.0796P)^2^+0.4319P] where P=(Fo^2^+2Fc^2^)/3'
_refine_ls_weighting_scheme calc
_refine_ls_wR_factor_gt 0.1487
_refine_ls_wR_factor_ref 0.1609
_reflns_number_gt 5191
_reflns_number_total 6722
_reflns_threshold_expression >2sigma(I)
_cod_data_source_file su2600.cif
_cod_data_source_block I
_cod_database_code 2238257
_cod_database_fobs_code 2238257

loop_
_symmetry_equiv_pos_as_xyz
'x, y, z'
'-x, -y, -z'

loop_
_atom_site_type_symbol
_atom_site_label
_atom_site_fract_x
_atom_site_fract_y
_atom_site_fract_z
_atom_site_U_iso_or_equiv
_atom_site_adp_type
_atom_site_calc_flag
_atom_site_refinement_flags
_atom_site_occupancy
_atom_site_symmetry_multiplicity
C C1 -0.0433(2) 0.42790(17) 0.28795(14) 0.0474(4) Uani d . 1 1
C C2 -0.1275(2) 0.3468(2) 0.33683(17) 0.0592(5) Uani d . 1 1
H H2 -0.2181 0.3749 0.3671 0.071 Uiso calc R 1 1
C C3 -0.0777(2) 0.2237(2) 0.34100(18) 0.0587(5) Uani d . 1 1
H H3 -0.1331 0.1679 0.3740 0.070 Uiso calc R 1 1
C C4 0.0570(2) 0.18699(16) 0.29445(13) 0.0429(4) Uani d . 1 1
C C5 0.13927(18) 0.26916(15) 0.24246(12) 0.0364(3) Uani d . 1 1
C C6 0.08974(19) 0.39168(15) 0.23894(13) 0.0411(4) Uani d . 1 1
H H6 0.1439 0.4479 0.2048 0.049 Uiso calc R 1 1
C C7 0.28025(17) 0.20187(13) 0.19999(12) 0.0340(3) Uani d . 1 1
C C8 0.27475(18) 0.06884(14) 0.24454(12) 0.0361(3) Uani d . 1 1
C C9 0.0961(3) -0.04311(19) 0.33813(18) 0.0591(5) Uani d . 1 1
C C10 0.2124(3) -0.15153(17) 0.32853(15) 0.0529(5) Uani d . 1 1
C C11 0.3470(2) -0.13953(15) 0.27742(13) 0.0445(4) Uani d . 1 1
C C12 0.4550(3) -0.24456(18) 0.26869(17) 0.0568(5) Uani d . 1 1
H H12 0.5443 -0.2371 0.2341 0.068 Uiso calc R 1 1
C C13 0.4304(3) -0.3585(2) 0.3106(2) 0.0713(7) Uani d . 1 1
H H13 0.5035 -0.4283 0.3049 0.086 Uiso calc R 1 1
C C14 0.2976(4) -0.3709(2) 0.3616(2) 0.0799(8) Uani d . 1 1
H H14 0.2822 -0.4490 0.3899 0.096 Uiso calc R 1 1
C C15 0.1884(3) -0.2690(2) 0.3706(2) 0.0730(7) Uani d . 1 1
H H15 0.0989 -0.2779 0.4044 0.088 Uiso calc R 1 1
C C16 0.43389(18) 0.22977(15) 0.22466(14) 0.0402(3) Uani d . 1 1
H H16 0.5202 0.1596 0.2226 0.048 Uiso calc R 1 1
C C17 0.4423(2) 0.34102(17) 0.13268(15) 0.0472(4) Uani d . 1 1
H H17A 0.4313 0.4133 0.1558 0.057 Uiso calc R 1 1
H H17B 0.5408 0.3245 0.1015 0.057 Uiso calc R 1 1
C C18 0.4471(2) 0.24906(17) 0.32997(15) 0.0485(4) Uani d . 1 1
C C19 0.4183(4) 0.1643(3) 0.51159(19) 0.0871(9) Uani d . 1 1
H H19A 0.4540 0.0815 0.5601 0.104 Uiso calc R 1 1
H H19B 0.4909 0.2102 0.5196 0.104 Uiso calc R 1 1
C C20 0.2652(5) 0.2240(6) 0.5358(3) 0.147(2) Uani d . 1 1
H H20A 0.2310 0.3065 0.4886 0.220 Uiso calc R 1 1
H H20B 0.2695 0.2268 0.6067 0.220 Uiso calc R 1 1
H H20C 0.1936 0.1782 0.5281 0.220 Uiso calc R 1 1
C C21 0.3407(2) 0.41556(18) -0.05185(15) 0.0536(5) Uani d . 1 1
H H21A 0.4363 0.3673 -0.0684 0.080 Uiso calc R 1 1
H H21B 0.3474 0.4983 -0.0619 0.080 Uiso calc R 1 1
H H21C 0.2566 0.4173 -0.0970 0.080 Uiso calc R 1 1
C C22 0.27177(17) 0.24447(13) 0.07722(12) 0.0336(3) Uani d . 1 1
C C23 0.38921(18) 0.14670(14) 0.03777(13) 0.0387(3) Uani d . 1 1
C C24 0.12036(17) 0.24951(14) 0.02419(12) 0.0353(3) Uani d . 1 1
C C25 -0.02790(19) 0.32460(17) 0.01850(14) 0.0446(4) Uani d . 1 1
H H25 -0.0480 0.3877 0.0493 0.054 Uiso calc R 1 1
C C26 -0.1467(2) 0.3041(2) -0.03426(17) 0.0563(5) Uani d . 1 1
H H26 -0.2474 0.3541 -0.0387 0.068 Uiso calc R 1 1
C C27 -0.1176(2) 0.2107(2) -0.08016(17) 0.0598(5) Uani d . 1 1
H H27 -0.1995 0.1973 -0.1134 0.072 Uiso calc R 1 1
C C28 0.0317(2) 0.13666(18) -0.07758(16) 0.0526(4) Uani d . 1 1
H H28 0.0520 0.0748 -0.1097 0.063 Uiso calc R 1 1
C C29 0.14840(19) 0.15821(15) -0.02564(13) 0.0397(3) Uani d . 1 1
N N1 0.37705(16) -0.02506(12) 0.23485(11) 0.0415(3) Uani d . 1 1
N N2 0.13797(17) 0.06638(13) 0.29362(12) 0.0436(3) Uani d . 1 1
N N3 0.31307(16) 0.36062(12) 0.05689(11) 0.0391(3) Uani d . 1 1
N N4 0.30806(16) 0.10001(13) -0.01648(12) 0.0442(3) Uani d . 1 1
H H4 0.3491 0.0415 -0.0425 0.053 Uiso calc R 1 1
O O1 -0.0250(3) -0.04254(17) 0.37966(19) 0.0995(7) Uani d . 1 1
O O2 0.4841(2) 0.33332(18) 0.34553(14) 0.0815(5) Uani d . 1 1
O O3 0.4134(2) 0.15839(14) 0.40408(11) 0.0665(4) Uani d . 1 1
O O4 0.53071(13) 0.12214(12) 0.05120(11) 0.0489(3) Uani d . 1 1
Cl Cl1 -0.10529(7) 0.58059(5) 0.28817(5) 0.0708(2) Uani d . 1 1

loop_
_atom_site_aniso_label
_atom_site_aniso_U_11
_atom_site_aniso_U_22
_atom_site_aniso_U_33
_atom_site_aniso_U_12
_atom_site_aniso_U_13
_atom_site_aniso_U_23
C1 0.0454(9) 0.0461(10) 0.0500(9) -0.0007(7) 0.0045(7) -0.0236(8)
C2 0.0483(10) 0.0634(13) 0.0642(12) -0.0046(9) 0.0200(9) -0.0265(10)
C3 0.0527(11) 0.0557(11) 0.0689(12) -0.0159(9) 0.0245(9) -0.0201(9)
C4 0.0429(9) 0.0403(9) 0.0457(9) -0.0095(7) 0.0066(7) -0.0149(7)
C5 0.0353(7) 0.0385(8) 0.0375(7) -0.0075(6) 0.0037(6) -0.0165(6)
C6 0.0409(8) 0.0396(8) 0.0444(8) -0.0061(7) 0.0052(6) -0.0192(7)
C7 0.0311(7) 0.0305(7) 0.0425(8) -0.0064(6) 0.0032(6) -0.0159(6)
C8 0.0373(7) 0.0334(8) 0.0384(7) -0.0089(6) -0.0011(6) -0.0126(6)
C9 0.0665(12) 0.0476(11) 0.0668(13) -0.0257(9) 0.0176(10) -0.0143(9)
C10 0.0693(12) 0.0378(9) 0.0529(10) -0.0189(8) -0.0002(9) -0.0120(7)
C11 0.0527(10) 0.0350(8) 0.0450(9) -0.0100(7) -0.0102(7) -0.0124(7)
C12 0.0604(11) 0.0400(10) 0.0674(12) -0.0052(8) -0.0116(9) -0.0190(8)
C13 0.0839(16) 0.0370(10) 0.0862(16) -0.0048(10) -0.0139(13) -0.0183(10)
C14 0.111(2) 0.0353(11) 0.0895(17) -0.0228(12) -0.0025(15) -0.0101(10)
C15 0.0948(18) 0.0485(12) 0.0788(15) -0.0326(12) 0.0131(13) -0.0128(10)
C16 0.0326(7) 0.0389(8) 0.0545(9) -0.0075(6) 0.0012(6) -0.0238(7)
C17 0.0425(9) 0.0467(9) 0.0632(11) -0.0206(7) 0.0100(8) -0.0253(8)
C18 0.0416(9) 0.0480(10) 0.0598(11) -0.0068(7) -0.0062(7) -0.0264(8)
C19 0.121(2) 0.0858(18) 0.0492(12) -0.0113(16) -0.0141(13) -0.0274(12)
C20 0.112(3) 0.275(6) 0.101(3) -0.081(4) 0.033(2) -0.102(3)
C21 0.0618(11) 0.0452(10) 0.0564(11) -0.0203(9) 0.0184(9) -0.0143(8)
C22 0.0305(7) 0.0305(7) 0.0419(8) -0.0063(5) 0.0063(5) -0.0160(6)
C23 0.0360(8) 0.0351(8) 0.0468(8) -0.0059(6) 0.0074(6) -0.0186(6)
C24 0.0336(7) 0.0335(7) 0.0383(7) -0.0068(6) 0.0029(6) -0.0122(6)
C25 0.0372(8) 0.0463(9) 0.0495(9) -0.0040(7) 0.0027(7) -0.0197(7)
C26 0.0345(8) 0.0670(13) 0.0640(12) -0.0025(8) -0.0044(8) -0.0244(10)
C27 0.0472(10) 0.0687(13) 0.0668(12) -0.0156(9) -0.0106(9) -0.0255(10)
C28 0.0538(10) 0.0503(10) 0.0594(11) -0.0121(8) -0.0059(8) -0.0268(8)
C29 0.0401(8) 0.0360(8) 0.0429(8) -0.0072(6) 0.0003(6) -0.0144(6)
N1 0.0417(7) 0.0338(7) 0.0487(8) -0.0065(6) -0.0035(6) -0.0152(6)
N2 0.0445(8) 0.0369(7) 0.0501(8) -0.0116(6) 0.0087(6) -0.0139(6)
N3 0.0389(7) 0.0335(7) 0.0485(7) -0.0120(5) 0.0104(5) -0.0161(5)
N4 0.0410(7) 0.0406(8) 0.0554(8) -0.0021(6) 0.0024(6) -0.0287(6)
O1 0.0973(14) 0.0625(11) 0.1478(19) -0.0391(10) 0.0673(13) -0.0317(11)
O2 0.1052(14) 0.0883(12) 0.0827(11) -0.0511(11) 0.0076(10) -0.0514(10)
O3 0.0946(12) 0.0566(9) 0.0479(8) -0.0149(8) -0.0109(7) -0.0195(6)
O4 0.0335(6) 0.0490(7) 0.0715(8) -0.0064(5) 0.0110(5) -0.0337(6)
Cl1 0.0664(3) 0.0550(3) 0.0940(4) 0.0023(2) 0.0119(3) -0.0436(3)

loop_
_atom_type_symbol
_atom_type_description
_atom_type_scat_dispersion_real
_atom_type_scat_dispersion_imag
_atom_type_scat_source
C C 0.0033 0.0016 'International Tables Vol C Tables 4.2.6.8 and 6.1.1.4'
H H 0.0000 0.0000 'International Tables Vol C Tables 4.2.6.8 and 6.1.1.4'
N N 0.0061 0.0033 'International Tables Vol C Tables 4.2.6.8 and 6.1.1.4'
O O 0.0106 0.0060 'International Tables Vol C Tables 4.2.6.8 and 6.1.1.4'
Cl Cl 0.1484 0.1585 'International Tables Vol C Tables 4.2.6.8 and 6.1.1.4'

loop_
_geom_angle_atom_site_label_1
_geom_angle_atom_site_label_2
_geom_angle_atom_site_label_3
_geom_angle
C2 C1 C6 122.13(17)
C2 C1 Cl1 119.09(14)
C6 C1 Cl1 118.78(15)
C1 C2 C3 120.27(17)
C1 C2 H2 119.9
C3 C2 H2 119.9
C4 C3 C2 117.58(18)
C4 C3 H3 121.2
C2 C3 H3 121.2
C3 C4 C5 122.23(17)
C3 C4 N2 128.84(17)
C5 C4 N2 108.87(14)
C6 C5 C4 120.00(15)
C6 C5 C7 130.09(14)
C4 C5 C7 109.87(14)
C5 C6 C1 117.73(16)
C5 C6 H6 121.1
C1 C6 H6 121.1
C5 C7 C8 101.82(12)
C5 C7 C16 114.53(12)
C8 C7 C16 116.11(12)
C5 C7 C22 112.56(12)
C8 C7 C22 111.93(12)
C16 C7 C22 100.39(12)
N1 C8 N2 125.77(15)
N1 C8 C7 125.36(14)
N2 C8 C7 108.82(13)
O1 C9 N2 121.0(2)
O1 C9 C10 126.37(19)
N2 C9 C10 112.66(17)
C11 C10 C15 119.5(2)
C11 C10 C9 120.78(16)
C15 C10 C9 119.7(2)
C12 C11 N1 118.71(18)
C12 C11 C10 119.41(17)
N1 C11 C10 121.88(16)
C13 C12 C11 120.3(2)
C13 C12 H12 119.8
C11 C12 H12 119.8
C12 C13 C14 120.5(2)
C12 C13 H13 119.8
C14 C13 H13 119.8
C15 C14 C13 120.5(2)
C15 C14 H14 119.7
C13 C14 H14 119.7
C14 C15 C10 119.7(2)
C14 C15 H15 120.2
C10 C15 H15 120.2
C18 C16 C17 113.67(14)
C18 C16 C7 114.51(14)
C17 C16 C7 104.53(13)
C18 C16 H16 107.9
C17 C16 H16 107.9
C7 C16 H16 107.9
N3 C17 C16 105.79(12)
N3 C17 H17A 110.6
C16 C17 H17A 110.6
N3 C17 H17B 110.6
C16 C17 H17B 110.6
H17A C17 H17B 108.7
O2 C18 O3 124.37(19)
O2 C18 C16 125.3(2)
O3 C18 C16 110.28(15)
C20 C19 O3 110.2(2)
C20 C19 H19A 109.6
O3 C19 H19A 109.6
C20 C19 H19B 109.6
O3 C19 H19B 109.6
H19A C19 H19B 108.1
C19 C20 H20A 109.5
C19 C20 H20B 109.5
H20A C20 H20B 109.5
C19 C20 H20C 109.5
H20A C20 H20C 109.5
H20B C20 H20C 109.5
N3 C21 H21A 109.5
N3 C21 H21B 109.5
H21A C21 H21B 109.5
N3 C21 H21C 109.5
H21A C21 H21C 109.5
H21B C21 H21C 109.5
N3 C22 C24 116.72(13)
N3 C22 C23 113.52(12)
C24 C22 C23 101.29(12)
N3 C22 C7 100.51(11)
C24 C22 C7 115.11(12)
C23 C22 C7 110.10(12)
O4 C23 N4 126.97(15)
O4 C23 C22 124.83(14)
N4 C23 C22 108.14(13)
C25 C24 C29 119.60(15)
C25 C24 C22 131.85(15)
C29 C24 C22 108.54(13)
C24 C25 C26 118.58(17)
C24 C25 H25 120.7
C26 C25 H25 120.7
C27 C26 C25 120.98(17)
C27 C26 H26 119.5
C25 C26 H26 119.5
C26 C27 C28 121.07(17)
C26 C27 H27 119.5
C28 C27 H27 119.5
C29 C28 C27 117.41(18)
C29 C28 H28 121.3
C27 C28 H28 121.3
C28 C29 C24 122.30(16)
C28 C29 N4 127.95(16)
C24 C29 N4 109.72(14)
C8 N1 C11 116.60(15)
C8 N2 C9 122.30(15)
C8 N2 C4 110.19(13)
C9 N2 C4 127.47(16)
C21 N3 C22 114.39(13)
C21 N3 C17 114.30(14)
C22 N3 C17 107.73(13)
C23 N4 C29 111.88(13)
C23 N4 H4 124.1
C29 N4 H4 124.1
C18 O3 C19 117.25(19)

loop_
_geom_bond_atom_site_label_1
_geom_bond_atom_site_label_2
_geom_bond_distance
C1 C2 1.378(3)
C1 C6 1.384(2)
C1 Cl1 1.7390(19)
C2 C3 1.385(3)
C2 H2 0.9300
C3 C4 1.379(3)
C3 H3 0.9300
C4 C5 1.386(2)
C4 N2 1.420(2)
C5 C6 1.381(2)
C5 C7 1.509(2)
C6 H6 0.9300
C7 C8 1.515(2)
C7 C16 1.551(2)
C7 C22 1.566(2)
C8 N1 1.278(2)
C8 N2 1.386(2)
C9 O1 1.212(3)
C9 N2 1.395(2)
C9 C10 1.460(3)
C10 C11 1.398(3)
C10 C15 1.402(3)
C11 C12 1.392(3)
C11 N1 1.394(2)
C12 C13 1.367(3)
C12 H12 0.9300
C13 C14 1.383(4)
C13 H13 0.9300
C14 C15 1.372(4)
C14 H14 0.9300
C15 H15 0.9300
C16 C18 1.503(2)
C16 C17 1.527(2)
C16 H16 0.9800
C17 N3 1.468(2)
C17 H17A 0.9700
C17 H17B 0.9700
C18 O2 1.195(2)
C18 O3 1.322(2)
C19 C20 1.449(5)
C19 O3 1.462(3)
C19 H19A 0.9700
C19 H19B 0.9700
C20 H20A 0.9600
C20 H20B 0.9600
C20 H20C 0.9600
C21 N3 1.455(2)
C21 H21A 0.9600
C21 H21B 0.9600
C21 H21C 0.9600
C22 N3 1.4555(19)
C22 C24 1.512(2)
C22 C23 1.559(2)
C23 O4 1.2237(19)
C23 N4 1.344(2)
C24 C25 1.377(2)
C24 C29 1.395(2)
C25 C26 1.388(3)
C25 H25 0.9300
C26 C27 1.379(3)
C26 H26 0.9300
C27 C28 1.386(3)
C27 H27 0.9300
C28 C29 1.374(2)
C28 H28 0.9300
C29 N4 1.402(2)
N4 H4 0.8600

loop_
_geom_hbond_atom_site_label_D
_geom_hbond_atom_site_label_H
_geom_hbond_atom_site_label_A
_geom_hbond_site_symmetry_A
_geom_hbond_distance_DH
_geom_hbond_distance_HA
_geom_hbond_distance_DA
_geom_hbond_angle_DHA
N4 H4 O4 2_655 0.86 1.98 2.808(2) 160
C20 H20C O1 2_556 0.96 2.53 3.369(6) 146

loop_
_geom_torsion_atom_site_label_1
_geom_torsion_atom_site_label_2
_geom_torsion_atom_site_label_3
_geom_torsion_atom_site_label_4
_geom_torsion
C6 C1 C2 C3 2.0(3)
Cl1 C1 C2 C3 -177.74(17)
C1 C2 C3 C4 -0.3(3)
C2 C3 C4 C5 -1.7(3)
C2 C3 C4 N2 175.36(19)
C3 C4 C5 C6 2.1(3)
N2 C4 C5 C6 -175.50(14)
C3 C4 C5 C7 -179.89(17)
N2 C4 C5 C7 2.50(19)
C4 C5 C6 C1 -0.4(2)
C7 C5 C6 C1 -177.96(16)
C2 C1 C6 C5 -1.6(3)
Cl1 C1 C6 C5 178.12(12)
C6 C5 C7 C8 172.28(16)
C4 C5 C7 C8 -5.45(16)
C6 C5 C7 C16 46.1(2)
C4 C5 C7 C16 -131.60(15)
C6 C5 C7 C22 -67.7(2)
C4 C5 C7 C22 114.56(15)
C5 C7 C8 N1 -175.82(15)
C16 C7 C8 N1 -50.7(2)
C22 C7 C8 N1 63.73(19)
C5 C7 C8 N2 6.56(16)
C16 C7 C8 N2 131.66(14)
C22 C7 C8 N2 -113.89(14)
O1 C9 C10 C11 179.2(2)
N2 C9 C10 C11 -1.1(3)
O1 C9 C10 C15 -0.5(4)
N2 C9 C10 C15 179.20(19)
C15 C10 C11 C12 0.3(3)
C9 C10 C11 C12 -179.39(18)
C15 C10 C11 N1 -179.57(18)
C9 C10 C11 N1 0.8(3)
N1 C11 C12 C13 179.18(18)
C10 C11 C12 C13 -0.7(3)
C11 C12 C13 C14 0.5(4)
C12 C13 C14 C15 0.1(4)
C13 C14 C15 C10 -0.5(4)
C11 C10 C15 C14 0.3(4)
C9 C10 C15 C14 180.0(2)
C5 C7 C16 C18 35.44(19)
C8 C7 C16 C18 -82.88(17)
C22 C7 C16 C18 156.27(14)
C5 C7 C16 C17 -89.58(16)
C8 C7 C16 C17 152.10(14)
C22 C7 C16 C17 31.25(15)
C18 C16 C17 N3 -132.70(14)
C7 C16 C17 N3 -7.14(17)
C17 C16 C18 O2 -11.0(3)
C7 C16 C18 O2 -131.0(2)
C17 C16 C18 O3 169.66(15)
C7 C16 C18 O3 49.6(2)
C5 C7 C22 N3 77.92(14)
C8 C7 C22 N3 -168.10(12)
C16 C7 C22 N3 -44.31(13)
C5 C7 C22 C24 -48.38(17)
C8 C7 C22 C24 65.60(16)
C16 C7 C22 C24 -170.61(12)
C5 C7 C22 C23 -162.07(12)
C8 C7 C22 C23 -48.09(16)
C16 C7 C22 C23 75.70(14)
N3 C22 C23 O4 45.3(2)
C24 C22 C23 O4 171.30(16)
C7 C22 C23 O4 -66.4(2)
N3 C22 C23 N4 -131.88(14)
C24 C22 C23 N4 -5.93(16)
C7 C22 C23 N4 116.34(14)
N3 C22 C24 C25 -50.0(2)
C23 C22 C24 C25 -173.76(17)
C7 C22 C24 C25 67.5(2)
N3 C22 C24 C29 129.99(14)
C23 C22 C24 C29 6.19(16)
C7 C22 C24 C29 -112.53(15)
C29 C24 C25 C26 2.1(3)
C22 C24 C25 C26 -177.94(17)
C24 C25 C26 C27 0.0(3)
C25 C26 C27 C28 -1.8(4)
C26 C27 C28 C29 1.4(3)
C27 C28 C29 C24 0.8(3)
C27 C28 C29 N4 -176.79(19)
C25 C24 C29 C28 -2.5(3)
C22 C24 C29 C28 177.49(16)
C25 C24 C29 N4 175.40(15)
C22 C24 C29 N4 -4.56(19)
N2 C8 N1 C11 0.2(2)
C7 C8 N1 C11 -177.04(14)
C12 C11 N1 C8 179.91(15)
C10 C11 N1 C8 -0.2(2)
N1 C8 N2 C9 -0.7(3)
C7 C8 N2 C9 176.92(16)
N1 C8 N2 C4 176.85(15)
C7 C8 N2 C4 -5.54(18)
O1 C9 N2 C8 -179.2(2)
C10 C9 N2 C8 1.1(3)
O1 C9 N2 C4 3.7(4)
C10 C9 N2 C4 -176.00(17)
C3 C4 N2 C8 -175.45(19)
C5 C4 N2 C8 1.95(19)
C3 C4 N2 C9 1.9(3)
C5 C4 N2 C9 179.32(18)
C24 C22 N3 C21 -64.33(18)
C23 C22 N3 C21 52.94(19)
C7 C22 N3 C21 170.46(13)
C24 C22 N3 C17 167.41(13)
C23 C22 N3 C17 -75.32(16)
C7 C22 N3 C17 42.19(15)
C16 C17 N3 C21 -150.84(14)
C16 C17 N3 C22 -22.53(17)
O4 C23 N4 C29 -173.51(17)
C22 C23 N4 C29 3.64(19)
C28 C29 N4 C23 178.30(18)
C24 C29 N4 C23 0.5(2)
O2 C18 O3 C19 1.6(3)
C16 C18 O3 C19 -179.00(19)
C20 C19 O3 C18 93.5(4)
